data_4067062
loop_
_publ_author_name
'Li, Ling'
'Jiao, Yunzhe'
'Brennessel, William W.'
'Jones, William D.'

_publ_section_title
;
 Reactivity and Regioselectivity of Insertion of Unsaturated Molecules
 into M&#x2212;C (M = Ir, Rh) Bonds of Cyclometalated Complexes
;
_journal_issue 20
_journal_name_full Organometallics
_journal_page_first 4593
_journal_paper_doi 10.1021/om100796q
_journal_volume 29
_journal_year 2010
_chemical_formula_moiety 'C27 H28 Cl F3 Ir N O2, C H Cl3'
_chemical_formula_sum 'C28 H29 Cl4 F3 Ir N O2'
_chemical_formula_weight 802.52
_chemical_name_common jonll65
_chemical_name_systematic
; 
 ? 
;
_space_group_IT_number 2
_symmetry_cell_setting triclinic
_symmetry_space_group_name_Hall '-P 1'
_symmetry_space_group_name_H-M 'P -1'
_atom_sites_solution_hydrogens geom
_atom_sites_solution_primary heavy
_atom_sites_solution_secondary difmap
_audit_creation_method SHELXL-97
_cell_angle_alpha 98.1720(10)
_cell_angle_beta 105.6920(10)
_cell_angle_gamma 110.0360(10)
_cell_formula_units_Z 2
_cell_length_a 9.3278(3)
_cell_length_b 12.0705(4)
_cell_length_c 14.4230(5)
_cell_measurement_reflns_used 7723
_cell_measurement_temperature 100.0(1)
_cell_measurement_theta_max 37.72
_cell_measurement_theta_min 2.43
_cell_volume 1418.40(8)
_computing_cell_refinement 'SAINT (Bruker, 2008)'
_computing_data_collection 'APEX2 (Bruker, 2009)'
_computing_data_reduction 'SAINT (Bruker, 2008)'
_computing_molecular_graphics 'SHELXTL (Sheldrick, 2008)'
_computing_publication_material 'SHELXTL (Sheldrick, 2008)'
_computing_structure_refinement 'SHELXL-97 (Sheldrick, 2008)'
_computing_structure_solution 'SHELXS-97 (Sheldrick, 2008)'
_diffrn_ambient_temperature 100.0(1)
_diffrn_measured_fraction_theta_full 0.980
_diffrn_measured_fraction_theta_max 0.980
_diffrn_measurement_device_type 'Bruker SMART APEX II CCD Platform'
_diffrn_measurement_method 'area detector, \w scans per \f'
_diffrn_radiation_monochromator graphite
_diffrn_radiation_source 'fine-focus sealed tube'
_diffrn_radiation_type MoK\a
_diffrn_radiation_wavelength 0.71073
_diffrn_reflns_av_R_equivalents 0.0327
_diffrn_reflns_av_sigmaI/netI 0.0440
_diffrn_reflns_limit_h_max 15
_diffrn_reflns_limit_h_min -15
_diffrn_reflns_limit_k_max 20
_diffrn_reflns_limit_k_min -20
_diffrn_reflns_limit_l_max 23
_diffrn_reflns_limit_l_min -23
_diffrn_reflns_number 32868
_diffrn_reflns_theta_full 36.32
_diffrn_reflns_theta_max 36.32
_diffrn_reflns_theta_min 1.86
_exptl_absorpt_coefficient_mu 5.131
_exptl_absorpt_correction_T_max 0.5979
_exptl_absorpt_correction_T_min 0.4386
_exptl_absorpt_correction_type multi-scan
_exptl_absorpt_process_details 'SADABS (Sheldrick, 2008)'
_exptl_crystal_colour yellow
_exptl_crystal_density_diffrn 1.879
_exptl_crystal_density_method 'not measured'
_exptl_crystal_description block
_exptl_crystal_F_000 784
_exptl_crystal_size_max 0.18
_exptl_crystal_size_mid 0.14
_exptl_crystal_size_min 0.10
_refine_diff_density_max 2.572
_refine_diff_density_min -1.366
_refine_diff_density_rms 0.164
_refine_ls_extinction_method none
_refine_ls_goodness_of_fit_ref 1.029
_refine_ls_hydrogen_treatment constr
_refine_ls_matrix_type full
_refine_ls_number_parameters 394
_refine_ls_number_reflns 13473
_refine_ls_number_restraints 0
_refine_ls_restrained_S_all 1.029
_refine_ls_R_factor_all 0.0383
_refine_ls_R_factor_gt 0.0307
_refine_ls_shift/su_max 0.002
_refine_ls_shift/su_mean 0.000
_refine_ls_structure_factor_coef Fsqd
_refine_ls_weighting_details 'calc w=1/[\s^2^(Fo^2^)+(0.0384P)^2^+0.0000P] where P=(Fo^2^+2Fc^2^)/3'
_refine_ls_weighting_scheme calc
_refine_ls_wR_factor_gt 0.0700
_refine_ls_wR_factor_ref 0.0730
_reflns_number_gt 11823
_reflns_number_total 13473
_reflns_threshold_expression >2sigma(I)
_cod_data_source_file om100796q_si_003.cif
_cod_data_source_block 3'i
_cod_original_sg_symbol_H-M P-1
_cod_database_code 4067062

loop_
_symmetry_equiv_pos_as_xyz
'x, y, z'
'-x, -y, -z'

loop_
_atom_site_label
_atom_site_type_symbol
_atom_site_fract_x
_atom_site_fract_y
_atom_site_fract_z
_atom_site_U_iso_or_equiv
_atom_site_adp_type
_atom_site_occupancy
_atom_site_symmetry_multiplicity
_atom_site_calc_flag
_atom_site_refinement_flags
_atom_site_disorder_assembly
_atom_site_disorder_group
Ir1 Ir 0.156567(10) 0.275530(7) 0.288007(6) 0.01345(2) Uani 1 1 d . . .
Cl1 Cl -0.01423(8) 0.32481(6) 0.15509(5) 0.02233(11) Uani 1 1 d . . .
N1 N 0.1747(2) 0.15700(19) 0.17231(15) 0.0170(3) Uani 1 1 d . . .
C1 C -0.0495(3) 0.1328(2) 0.28280(17) 0.0150(4) Uani 1 1 d . . .
C2 C -0.0603(3) 0.0207(2) 0.29107(17) 0.0159(4) Uani 1 1 d . . .
C3 C 0.0831(3) -0.0130(2) 0.31790(18) 0.0171(4) Uani 1 1 d . . .
C4 C 0.1107(3) -0.0614(2) 0.40015(19) 0.0212(4) Uani 1 1 d . . .
H4A H 0.0402 -0.0696 0.4378 0.025 Uiso 1 1 calc R . .
C5 C 0.2384(3) -0.0976(3) 0.4283(2) 0.0257(5) Uani 1 1 d . . .
H5A H 0.2533 -0.1319 0.4837 0.031 Uiso 1 1 calc R . .
C6 C 0.3435(4) -0.0839(3) 0.3757(2) 0.0278(6) Uani 1 1 d . . .
H6A H 0.4326 -0.1070 0.3954 0.033 Uiso 1 1 calc R . .
C7 C 0.3185(3) -0.0362(2) 0.2938(2) 0.0227(5) Uani 1 1 d . . .
H7A H 0.3906 -0.0280 0.2571 0.027 Uiso 1 1 calc R . .
C8 C 0.1893(3) 0.0003(2) 0.26361(17) 0.0165(4) Uani 1 1 d . . .
C9 C 0.1769(3) 0.0457(2) 0.17252(18) 0.0181(4) Uani 1 1 d . . .
C10 C 0.3531(3) 0.3128(2) 0.42402(18) 0.0179(4) Uani 1 1 d . . .
C11 C 0.4214(3) 0.3773(2) 0.35883(18) 0.0186(4) Uani 1 1 d . . .
C12 C 0.3516(3) 0.4620(2) 0.33846(18) 0.0189(4) Uani 1 1 d . . .
C13 C 0.2363(3) 0.4509(2) 0.39122(17) 0.0175(4) Uani 1 1 d . . .
C14 C 0.2413(3) 0.3619(2) 0.44586(17) 0.0170(4) Uani 1 1 d . . .
C15 C 0.4144(3) 0.2312(2) 0.4770(2) 0.0258(5) Uani 1 1 d . . .
H15A H 0.5149 0.2811 0.5331 0.039 Uiso 1 1 calc R . .
H15B H 0.4359 0.1766 0.4307 0.039 Uiso 1 1 calc R . .
H15C H 0.3324 0.1826 0.5020 0.039 Uiso 1 1 calc R . .
C16 C 0.5445(3) 0.3532(3) 0.3202(2) 0.0285(6) Uani 1 1 d . . .
H16A H 0.6530 0.3978 0.3706 0.043 Uiso 1 1 calc R . .
H16B H 0.5415 0.3805 0.2591 0.043 Uiso 1 1 calc R . .
H16C H 0.5195 0.2655 0.3056 0.043 Uiso 1 1 calc R . .
C17 C 0.3854(4) 0.5453(2) 0.2723(2) 0.0272(5) Uani 1 1 d . . .
H17A H 0.4681 0.6257 0.3128 0.041 Uiso 1 1 calc R . .
H17B H 0.2854 0.5535 0.2371 0.041 Uiso 1 1 calc R . .
H17C H 0.4250 0.5111 0.2236 0.041 Uiso 1 1 calc R . .
C18 C 0.1399(3) 0.5274(2) 0.3938(2) 0.0254(5) Uani 1 1 d . . .
H18A H 0.2056 0.6036 0.4464 0.038 Uiso 1 1 calc R . .
H18B H 0.0416 0.4825 0.4076 0.038 Uiso 1 1 calc R . .
H18C H 0.1091 0.5461 0.3292 0.038 Uiso 1 1 calc R . .
C19 C 0.1527(3) 0.3271(3) 0.5165(2) 0.0251(5) Uani 1 1 d . . .
H19A H 0.2231 0.3750 0.5847 0.038 Uiso 1 1 calc R . .
H19B H 0.1229 0.2400 0.5126 0.038 Uiso 1 1 calc R . .
H19C H 0.0543 0.3435 0.4987 0.038 Uiso 1 1 calc R . .
C20 C -0.2022(3) 0.1567(2) 0.27319(19) 0.0194(4) Uani 1 1 d . . .
F1 F -0.30178(18) 0.13101(15) 0.17878(12) 0.0251(3) Uani 1 1 d . . .
F2 F -0.29583(19) 0.09156(15) 0.32046(13) 0.0259(3) Uani 1 1 d . . .
F3 F -0.16736(19) 0.27375(14) 0.31574(13) 0.0259(3) Uani 1 1 d . . .
C21 C -0.2178(3) -0.0837(2) 0.27723(18) 0.0185(4) Uani 1 1 d . . .
O1 O -0.2489(2) -0.13614(19) 0.33855(16) 0.0283(4) Uani 1 1 d . . .
O2 O -0.3183(2) -0.11294(16) 0.18287(13) 0.0187(3) Uani 1 1 d . . .
C22 C -0.4794(3) -0.2081(2) 0.1578(2) 0.0217(4) Uani 1 1 d . . .
H22A H -0.5283 -0.1924 0.2086 0.026 Uiso 1 1 calc R . .
H22B H -0.4736 -0.2889 0.1546 0.026 Uiso 1 1 calc R . .
C23 C -0.5790(3) -0.2051(3) 0.0577(2) 0.0317(6) Uani 1 1 d . . .
H23A H -0.6908 -0.2652 0.0390 0.048 Uiso 1 1 calc R . .
H23B H -0.5322 -0.2248 0.0076 0.048 Uiso 1 1 calc R . .
H23C H -0.5787 -0.1234 0.0611 0.048 Uiso 1 1 calc R . .
C24 C 0.1854(3) -0.0249(3) 0.09020(19) 0.0227(5) Uani 1 1 d . . .
H24A H 0.1797 -0.1051 0.0898 0.027 Uiso 1 1 calc R . .
C25 C 0.2021(3) 0.0206(3) 0.0096(2) 0.0283(6) Uani 1 1 d . . .
H25A H 0.2077 -0.0273 -0.0466 0.034 Uiso 1 1 calc R . .
C26 C 0.2104(3) 0.1375(3) 0.0125(2) 0.0271(5) Uani 1 1 d . . .
H26A H 0.2267 0.1732 -0.0404 0.032 Uiso 1 1 calc R . .
C27 C 0.1947(3) 0.2013(3) 0.09358(19) 0.0221(5) Uani 1 1 d . . .
H27A H 0.1980 0.2810 0.0942 0.026 Uiso 1 1 calc R . .
C28 C 0.8102(10) 0.5402(8) 0.1248(6) 0.0308(14) Uani 0.50 1 d P A 1
H28A H 0.8361 0.4717 0.1454 0.037 Uiso 0.50 1 calc PR A 1
Cl2 Cl 0.8897(3) 0.66442(16) 0.22969(12) 0.0425(4) Uani 0.50 1 d P A 1
Cl3 Cl 0.8976(3) 0.5819(2) 0.03520(18) 0.0485(5) Uani 0.50 1 d P A 1
Cl4 Cl 0.5992(3) 0.4914(2) 0.0744(2) 0.0667(7) Uani 0.50 1 d P A 1
C28' C 0.8786(9) 0.5605(7) 0.1305(6) 0.0289(14) Uani 0.50 1 d P B 5
H28B H 0.8960 0.4868 0.1458 0.035 Uiso 0.50 1 calc PR B 5
Cl4' Cl 1.0663(3) 0.6857(2) 0.1724(2) 0.0724(8) Uani 0.50 1 d P B 5
Cl2' Cl 0.7610(6) 0.5943(5) 0.1937(3) 0.1208(18) Uani 0.50 1 d P B 5
Cl3' Cl 0.7967(5) 0.5352(2) 0.00274(18) 0.0756(9) Uani 0.50 1 d P B 5

loop_
_atom_site_aniso_label
_atom_site_aniso_U_11
_atom_site_aniso_U_22
_atom_site_aniso_U_33
_atom_site_aniso_U_23
_atom_site_aniso_U_13
_atom_site_aniso_U_12
Ir1 0.01272(4) 0.01429(4) 0.01339(4) 0.00269(3) 0.00493(3) 0.00547(3)
Cl1 0.0235(3) 0.0250(3) 0.0194(2) 0.0073(2) 0.0042(2) 0.0126(2)
N1 0.0156(8) 0.0202(9) 0.0152(8) 0.0030(7) 0.0065(7) 0.0070(7)
C1 0.0136(8) 0.0168(9) 0.0143(9) 0.0023(7) 0.0051(7) 0.0064(7)
C2 0.0139(9) 0.0172(9) 0.0152(9) 0.0028(7) 0.0049(7) 0.0053(7)
C3 0.0153(9) 0.0141(9) 0.0180(10) 0.0022(7) 0.0018(7) 0.0050(7)
C4 0.0220(11) 0.0181(10) 0.0214(11) 0.0070(8) 0.0059(9) 0.0059(9)
C5 0.0262(12) 0.0241(12) 0.0216(12) 0.0078(9) 0.0001(9) 0.0094(10)
C6 0.0285(13) 0.0277(13) 0.0264(13) 0.0023(10) 0.0000(10) 0.0192(11)
C7 0.0213(11) 0.0256(11) 0.0216(11) 0.0031(9) 0.0046(9) 0.0131(9)
C8 0.0170(9) 0.0166(9) 0.0169(9) 0.0023(7) 0.0045(8) 0.0096(8)
C9 0.0152(9) 0.0217(10) 0.0166(10) 0.0012(8) 0.0048(8) 0.0084(8)
C10 0.0167(9) 0.0164(9) 0.0175(10) 0.0030(8) 0.0026(8) 0.0060(8)
C11 0.0142(9) 0.0178(10) 0.0188(10) 0.0008(8) 0.0035(8) 0.0037(8)
C12 0.0182(10) 0.0165(9) 0.0188(10) 0.0039(8) 0.0072(8) 0.0030(8)
C13 0.0193(10) 0.0165(9) 0.0157(9) 0.0012(7) 0.0054(8) 0.0077(8)
C14 0.0171(9) 0.0170(9) 0.0135(9) 0.0014(7) 0.0040(7) 0.0045(8)
C15 0.0266(12) 0.0201(11) 0.0218(11) 0.0019(9) -0.0035(9) 0.0096(10)
C16 0.0173(11) 0.0320(14) 0.0336(14) 0.0013(11) 0.0099(10) 0.0090(10)
C17 0.0305(13) 0.0206(11) 0.0258(13) 0.0091(10) 0.0095(11) 0.0036(10)
C18 0.0263(12) 0.0224(11) 0.0275(13) 0.0006(10) 0.0073(10) 0.0134(10)
C19 0.0287(12) 0.0269(12) 0.0176(11) 0.0038(9) 0.0112(10) 0.0069(10)
C20 0.0144(9) 0.0195(10) 0.0234(11) 0.0018(8) 0.0081(8) 0.0058(8)
F1 0.0173(7) 0.0277(8) 0.0271(8) 0.0036(6) 0.0016(6) 0.0113(6)
F2 0.0189(7) 0.0290(8) 0.0320(8) 0.0053(7) 0.0154(6) 0.0081(6)
F3 0.0192(7) 0.0212(7) 0.0352(9) -0.0021(6) 0.0094(6) 0.0095(6)
C21 0.0172(9) 0.0190(10) 0.0183(10) 0.0035(8) 0.0067(8) 0.0061(8)
O1 0.0233(9) 0.0310(10) 0.0255(10) 0.0125(8) 0.0093(8) 0.0023(8)
O2 0.0147(7) 0.0188(7) 0.0180(8) 0.0030(6) 0.0053(6) 0.0024(6)
C22 0.0154(9) 0.0192(10) 0.0267(12) 0.0018(9) 0.0082(9) 0.0032(8)
C23 0.0175(11) 0.0355(15) 0.0341(15) 0.0020(12) 0.0027(10) 0.0086(11)
C24 0.0228(11) 0.0282(12) 0.0189(11) 0.0004(9) 0.0070(9) 0.0146(10)
C25 0.0268(13) 0.0392(15) 0.0189(11) -0.0006(10) 0.0089(10) 0.0155(12)
C26 0.0265(12) 0.0411(15) 0.0167(11) 0.0074(10) 0.0109(9) 0.0144(11)
C27 0.0223(11) 0.0293(12) 0.0182(10) 0.0073(9) 0.0101(9) 0.0115(10)
C28 0.039(4) 0.033(4) 0.026(3) 0.005(3) 0.013(3) 0.022(4)
Cl2 0.0635(12) 0.0360(8) 0.0279(7) 0.0017(6) 0.0066(8) 0.0295(8)
Cl3 0.0795(15) 0.0540(12) 0.0456(11) 0.0293(10) 0.0412(11) 0.0441(12)
Cl4 0.0476(11) 0.0595(13) 0.0757(16) -0.0204(12) 0.0148(11) 0.0211(10)
C28' 0.030(3) 0.026(3) 0.032(3) 0.011(2) 0.008(3) 0.015(3)
Cl4' 0.0507(12) 0.0352(10) 0.106(2) 0.0212(12) 0.0042(13) 0.0031(9)
Cl2' 0.161(4) 0.206(5) 0.144(3) 0.128(4) 0.134(3) 0.153(4)
Cl3' 0.124(3) 0.0478(13) 0.0373(11) 0.0088(10) 0.0026(14) 0.0336(16)

loop_
_atom_type_symbol
_atom_type_description
_atom_type_scat_dispersion_real
_atom_type_scat_dispersion_imag
_atom_type_scat_source
C C 0.0033 0.0016 'International Tables Vol C Tables 4.2.6.8 and 6.1.1.4'
H H 0.0000 0.0000 'International Tables Vol C Tables 4.2.6.8 and 6.1.1.4'
N N 0.0061 0.0033 'International Tables Vol C Tables 4.2.6.8 and 6.1.1.4'
O O 0.0106 0.0060 'International Tables Vol C Tables 4.2.6.8 and 6.1.1.4'
F F 0.0171 0.0103 'International Tables Vol C Tables 4.2.6.8 and 6.1.1.4'
Cl Cl 0.1484 0.1585 'International Tables Vol C Tables 4.2.6.8 and 6.1.1.4'
Ir Ir -1.4442 7.9887 'International Tables Vol C Tables 4.2.6.8 and 6.1.1.4'

loop_
_geom_angle_atom_site_label_1
_geom_angle_atom_site_label_2
_geom_angle_atom_site_label_3
_geom_angle
C1 Ir1 N1 88.23(8)
C1 Ir1 C10 109.98(9)
N1 Ir1 C10 109.02(8)
C1 Ir1 C13 119.13(9)
N1 Ir1 C13 152.60(9)
C10 Ir1 C13 64.98(9)
C1 Ir1 C14 97.25(9)
N1 Ir1 C14 147.39(8)
C10 Ir1 C14 39.06(9)
C13 Ir1 C14 38.50(9)
C1 Ir1 C11 147.12(9)
N1 Ir1 C11 94.15(8)
C10 Ir1 C11 38.70(9)
C13 Ir1 C11 64.03(9)
C14 Ir1 C11 64.45(9)
C1 Ir1 C12 157.99(9)
N1 Ir1 C12 113.78(8)
C10 Ir1 C12 64.22(9)
C13 Ir1 C12 38.87(9)
C14 Ir1 C12 64.45(9)
C11 Ir1 C12 37.25(9)
C1 Ir1 Cl1 88.40(6)
N1 Ir1 Cl1 85.73(6)
C10 Ir1 Cl1 156.25(6)
C13 Ir1 Cl1 93.24(6)
C14 Ir1 Cl1 126.38(6)
C11 Ir1 Cl1 124.47(7)
C12 Ir1 Cl1 93.06(7)
C9 N1 C27 117.6(2)
C9 N1 Ir1 126.37(16)
C27 N1 Ir1 115.89(17)
C2 C1 C20 116.2(2)
C2 C1 Ir1 126.04(16)
C20 C1 Ir1 117.75(16)
C1 C2 C3 123.6(2)
C1 C2 C21 123.6(2)
C3 C2 C21 112.7(2)
C4 C3 C8 118.6(2)
C4 C3 C2 118.3(2)
C8 C3 C2 123.1(2)
C5 C4 C3 121.7(2)
C5 C4 H4A 119.1
C3 C4 H4A 119.1
C6 C5 C4 119.8(2)
C6 C5 H5A 120.1
C4 C5 H5A 120.1
C5 C6 C7 119.5(2)
C5 C6 H6A 120.2
C7 C6 H6A 120.2
C6 C7 C8 121.6(3)
C6 C7 H7A 119.2
C8 C7 H7A 119.2
C3 C8 C7 118.7(2)
C3 C8 C9 126.6(2)
C7 C8 C9 114.7(2)
N1 C9 C24 120.8(2)
N1 C9 C8 121.3(2)
C24 C9 C8 117.6(2)
C14 C10 C11 107.4(2)
C14 C10 C15 125.6(2)
C11 C10 C15 125.7(2)
C14 C10 Ir1 70.74(13)
C11 C10 Ir1 72.39(13)
C15 C10 Ir1 132.41(17)
C12 C11 C10 109.0(2)
C12 C11 C16 127.5(2)
C10 C11 C16 123.5(2)
C12 C11 Ir1 71.94(13)
C10 C11 Ir1 68.92(13)
C16 C11 Ir1 124.46(17)
C11 C12 C13 107.5(2)
C11 C12 C17 126.4(2)
C13 C12 C17 126.1(2)
C11 C12 Ir1 70.80(13)
C13 C12 Ir1 68.53(13)
C17 C12 Ir1 124.53(18)
C14 C13 C12 108.2(2)
C14 C13 C18 126.1(2)
C12 C13 C18 125.5(2)
C14 C13 Ir1 70.78(13)
C12 C13 Ir1 72.60(13)
C18 C13 Ir1 126.10(17)
C13 C14 C10 107.9(2)
C13 C14 C19 127.0(2)
C10 C14 C19 125.1(2)
C13 C14 Ir1 70.72(13)
C10 C14 Ir1 70.21(13)
C19 C14 Ir1 126.26(17)
C10 C15 H15A 109.5
C10 C15 H15B 109.5
H15A C15 H15B 109.5
C10 C15 H15C 109.5
H15A C15 H15C 109.5
H15B C15 H15C 109.5
C11 C16 H16A 109.5
C11 C16 H16B 109.5
H16A C16 H16B 109.5
C11 C16 H16C 109.5
H16A C16 H16C 109.5
H16B C16 H16C 109.5
C12 C17 H17A 109.5
C12 C17 H17B 109.5
H17A C17 H17B 109.5
C12 C17 H17C 109.5
H17A C17 H17C 109.5
H17B C17 H17C 109.5
C13 C18 H18A 109.5
C13 C18 H18B 109.5
H18A C18 H18B 109.5
C13 C18 H18C 109.5
H18A C18 H18C 109.5
H18B C18 H18C 109.5
C14 C19 H19A 109.5
C14 C19 H19B 109.5
H19A C19 H19B 109.5
C14 C19 H19C 109.5
H19A C19 H19C 109.5
H19B C19 H19C 109.5
F3 C20 F1 106.6(2)
F3 C20 F2 104.20(19)
F1 C20 F2 105.46(19)
F3 C20 C1 112.07(19)
F1 C20 C1 114.6(2)
F2 C20 C1 113.1(2)
O1 C21 O2 124.3(2)
O1 C21 C2 126.5(2)
O2 C21 C2 109.2(2)
C21 O2 C22 116.5(2)
O2 C22 C23 106.4(2)
O2 C22 H22A 110.5
C23 C22 H22A 110.5
O2 C22 H22B 110.5
C23 C22 H22B 110.5
H22A C22 H22B 108.6
C22 C23 H23A 109.5
C22 C23 H23B 109.5
H23A C23 H23B 109.5
C22 C23 H23C 109.5
H23A C23 H23C 109.5
H23B C23 H23C 109.5
C25 C24 C9 120.7(3)
C25 C24 H24A 119.6
C9 C24 H24A 119.6
C24 C25 C26 118.3(2)
C24 C25 H25A 120.9
C26 C25 H25A 120.9
C27 C26 C25 118.7(3)
C27 C26 H26A 120.6
C25 C26 H26A 120.6
N1 C27 C26 123.7(3)
N1 C27 H27A 118.1
C26 C27 H27A 118.1
Cl4 C28 Cl3 109.9(5)
Cl4 C28 Cl2 110.0(4)
Cl3 C28 Cl2 110.0(5)
Cl4 C28 H28A 108.9
Cl3 C28 H28A 108.9
Cl2 C28 H28A 108.9
Cl2' C28' Cl3' 113.5(5)
Cl2' C28' Cl4' 107.7(5)
Cl3' C28' Cl4' 107.6(5)
Cl2' C28' H28B 109.3
Cl3' C28' H28B 109.3
Cl4' C28' H28B 109.3

loop_
_geom_bond_atom_site_label_1
_geom_bond_atom_site_label_2
_geom_bond_distance
Ir1 C1 2.070(2)
Ir1 N1 2.121(2)
Ir1 C10 2.157(2)
Ir1 C13 2.163(2)
Ir1 C14 2.164(2)
Ir1 C11 2.203(2)
Ir1 C12 2.218(2)
Ir1 Cl1 2.4266(6)
N1 C9 1.352(3)
N1 C27 1.352(3)
C1 C2 1.347(3)
C1 C20 1.522(3)
C2 C3 1.496(3)
C2 C21 1.512(3)
C3 C4 1.396(3)
C3 C8 1.403(3)
C4 C5 1.386(4)
C4 H4A 0.9500
C5 C6 1.374(4)
C5 H5A 0.9500
C6 C7 1.385(4)
C6 H6A 0.9500
C7 C8 1.404(3)
C7 H7A 0.9500
C8 C9 1.485(3)
C9 C24 1.397(3)
C10 C14 1.444(3)
C10 C11 1.445(3)
C10 C15 1.498(3)
C11 C12 1.412(3)
C11 C16 1.498(4)
C12 C13 1.458(3)
C12 C17 1.496(4)
C13 C14 1.426(3)
C13 C18 1.496(3)
C14 C19 1.496(3)
C15 H15A 0.9800
C15 H15B 0.9800
C15 H15C 0.9800
C16 H16A 0.9800
C16 H16B 0.9800
C16 H16C 0.9800
C17 H17A 0.9800
C17 H17B 0.9800
C17 H17C 0.9800
C18 H18A 0.9800
C18 H18B 0.9800
C18 H18C 0.9800
C19 H19A 0.9800
C19 H19B 0.9800
C19 H19C 0.9800
C20 F3 1.345(3)
C20 F1 1.346(3)
C20 F2 1.360(3)
C21 O1 1.200(3)
C21 O2 1.342(3)
O2 C22 1.454(3)
C22 C23 1.505(4)
C22 H22A 0.9900
C22 H22B 0.9900
C23 H23A 0.9800
C23 H23B 0.9800
C23 H23C 0.9800
C24 C25 1.378(4)
C24 H24A 0.9500
C25 C26 1.381(4)
C25 H25A 0.9500
C26 C27 1.377(4)
C26 H26A 0.9500
C27 H27A 0.9500
C28 Cl4 1.748(8)
C28 Cl3 1.750(8)
C28 Cl2 1.753(8)
C28 H28A 1.0000
C28' Cl2' 1.717(8)
C28' Cl3' 1.729(9)
C28' Cl4' 1.752(8)
C28' H28B 1.0000

loop_
_geom_torsion_atom_site_label_1
_geom_torsion_atom_site_label_2
_geom_torsion_atom_site_label_3
_geom_torsion_atom_site_label_4
_geom_torsion
C1 Ir1 N1 C9 -53.5(2)
C10 Ir1 N1 C9 57.1(2)
C13 Ir1 N1 C9 129.2(2)
C14 Ir1 N1 C9 47.2(3)
C11 Ir1 N1 C9 93.7(2)
C12 Ir1 N1 C9 126.52(19)
Cl1 Ir1 N1 C9 -142.01(19)
C1 Ir1 N1 C27 130.32(18)
C10 Ir1 N1 C27 -119.13(18)
C13 Ir1 N1 C27 -47.0(3)
C14 Ir1 N1 C27 -128.96(19)
C11 Ir1 N1 C27 -82.52(18)
C12 Ir1 N1 C27 -49.7(2)
Cl1 Ir1 N1 C27 41.79(17)
N1 Ir1 C1 C2 54.2(2)
C10 Ir1 C1 C2 -55.4(2)
C13 Ir1 C1 C2 -127.2(2)
C14 Ir1 C1 C2 -93.5(2)
C11 Ir1 C1 C2 -40.7(3)
C12 Ir1 C1 C2 -125.8(3)
Cl1 Ir1 C1 C2 140.0(2)
N1 Ir1 C1 C20 -128.55(18)
C10 Ir1 C1 C20 121.84(17)
C13 Ir1 C1 C20 50.0(2)
C14 Ir1 C1 C20 83.71(18)
C11 Ir1 C1 C20 136.54(18)
C12 Ir1 C1 C20 51.4(3)
Cl1 Ir1 C1 C20 -42.77(17)
C20 C1 C2 C3 -169.5(2)
Ir1 C1 C2 C3 7.7(3)
C20 C1 C2 C21 8.6(3)
Ir1 C1 C2 C21 -174.15(17)
C1 C2 C3 C4 124.2(3)
C21 C2 C3 C4 -54.2(3)
C1 C2 C3 C8 -56.7(3)
C21 C2 C3 C8 124.9(2)
C8 C3 C4 C5 -0.8(4)
C2 C3 C4 C5 178.3(2)
C3 C4 C5 C6 1.3(4)
C4 C5 C6 C7 -1.3(4)
C5 C6 C7 C8 0.9(4)
C4 C3 C8 C7 0.4(3)
C2 C3 C8 C7 -178.8(2)
C4 C3 C8 C9 177.8(2)
C2 C3 C8 C9 -1.3(4)
C6 C7 C8 C3 -0.4(4)
C6 C7 C8 C9 -178.1(2)
C27 N1 C9 C24 -5.4(3)
Ir1 N1 C9 C24 178.44(17)
C27 N1 C9 C8 167.6(2)
Ir1 N1 C9 C8 -8.5(3)
C3 C8 C9 N1 57.5(3)
C7 C8 C9 N1 -125.0(2)
C3 C8 C9 C24 -129.3(3)
C7 C8 C9 C24 48.2(3)
C1 Ir1 C10 C14 -76.41(14)
N1 Ir1 C10 C14 -171.61(13)
C13 Ir1 C10 C14 37.30(13)
C11 Ir1 C10 C14 116.33(19)
C12 Ir1 C10 C14 80.51(14)
Cl1 Ir1 C10 C14 62.4(2)
C1 Ir1 C10 C11 167.27(13)
N1 Ir1 C10 C11 72.07(14)
C13 Ir1 C10 C11 -79.03(14)
C14 Ir1 C10 C11 -116.33(19)
C12 Ir1 C10 C11 -35.82(13)
Cl1 Ir1 C10 C11 -53.9(2)
C1 Ir1 C10 C15 44.7(3)
N1 Ir1 C10 C15 -50.5(3)
C13 Ir1 C10 C15 158.4(3)
C14 Ir1 C10 C15 121.1(3)
C11 Ir1 C10 C15 -122.6(3)
C12 Ir1 C10 C15 -158.4(3)
Cl1 Ir1 C10 C15 -176.55(17)
C14 C10 C11 C12 -1.4(3)
C15 C10 C11 C12 -168.9(2)
Ir1 C10 C11 C12 61.07(17)
C14 C10 C11 C16 179.4(2)
C15 C10 C11 C16 11.9(4)
Ir1 C10 C11 C16 -118.2(2)
C14 C10 C11 Ir1 -62.46(15)
C15 C10 C11 Ir1 130.0(2)
C1 Ir1 C11 C12 -141.91(17)
N1 Ir1 C11 C12 124.92(14)
C10 Ir1 C11 C12 -119.5(2)
C13 Ir1 C11 C12 -37.79(14)
C14 Ir1 C11 C12 -80.73(15)
Cl1 Ir1 C11 C12 37.25(16)
C1 Ir1 C11 C10 -22.4(2)
N1 Ir1 C11 C10 -115.60(14)
C13 Ir1 C11 C10 81.70(15)
C14 Ir1 C11 C10 38.75(13)
C12 Ir1 C11 C10 119.5(2)
Cl1 Ir1 C11 C10 156.74(11)
C1 Ir1 C11 C16 94.6(3)
N1 Ir1 C11 C16 1.4(2)
C10 Ir1 C11 C16 117.0(3)
C13 Ir1 C11 C16 -161.3(3)
C14 Ir1 C11 C16 155.7(3)
C12 Ir1 C11 C16 -123.5(3)
Cl1 Ir1 C11 C16 -86.3(2)
C10 C11 C12 C13 -0.3(3)
C16 C11 C12 C13 178.9(2)
Ir1 C11 C12 C13 58.93(16)
C10 C11 C12 C17 -178.5(2)
C16 C11 C12 C17 0.7(4)
Ir1 C11 C12 C17 -119.3(3)
C10 C11 C12 Ir1 -59.19(16)
C16 C11 C12 Ir1 120.0(3)
C1 Ir1 C12 C11 116.7(2)
N1 Ir1 C12 C11 -63.34(16)
C10 Ir1 C12 C11 37.19(14)
C13 Ir1 C12 C11 118.6(2)
C14 Ir1 C12 C11 80.72(15)
Cl1 Ir1 C12 C11 -150.02(13)
C1 Ir1 C12 C13 -1.9(3)
N1 Ir1 C12 C13 178.05(13)
C10 Ir1 C12 C13 -81.43(15)
C14 Ir1 C12 C13 -37.89(14)
C11 Ir1 C12 C13 -118.6(2)
Cl1 Ir1 C12 C13 91.37(13)
C1 Ir1 C12 C17 -121.8(3)
N1 Ir1 C12 C17 58.2(2)
C10 Ir1 C12 C17 158.7(3)
C13 Ir1 C12 C17 -119.8(3)
C14 Ir1 C12 C17 -157.7(3)
C11 Ir1 C12 C17 121.5(3)
Cl1 Ir1 C12 C17 -28.5(2)
C11 C12 C13 C14 1.8(3)
C17 C12 C13 C14 -179.9(2)
Ir1 C12 C13 C14 62.21(16)
C11 C12 C13 C18 177.3(2)
C17 C12 C13 C18 -4.5(4)
Ir1 C12 C13 C18 -122.3(2)
C11 C12 C13 Ir1 -60.37(16)
C17 C12 C13 Ir1 117.8(2)
C1 Ir1 C13 C14 62.05(16)
N1 Ir1 C13 C14 -121.00(19)
C10 Ir1 C13 C14 -37.83(14)
C11 Ir1 C13 C14 -80.89(15)
C12 Ir1 C13 C14 -117.1(2)
Cl1 Ir1 C13 C14 152.03(13)
C1 Ir1 C13 C12 179.17(13)
N1 Ir1 C13 C12 -3.9(3)
C10 Ir1 C13 C12 79.29(15)
C14 Ir1 C13 C12 117.1(2)
C11 Ir1 C13 C12 36.23(14)
Cl1 Ir1 C13 C12 -90.85(13)
C1 Ir1 C13 C18 -59.2(2)
N1 Ir1 C13 C18 117.8(2)
C10 Ir1 C13 C18 -159.0(3)
C14 Ir1 C13 C18 -121.2(3)
C11 Ir1 C13 C18 157.9(3)
C12 Ir1 C13 C18 121.7(3)
Cl1 Ir1 C13 C18 30.8(2)
C12 C13 C14 C10 -2.7(3)
C18 C13 C14 C10 -178.1(2)
Ir1 C13 C14 C10 60.69(16)
C12 C13 C14 C19 175.2(2)
C18 C13 C14 C19 -0.2(4)
Ir1 C13 C14 C19 -121.4(2)
C12 C13 C14 Ir1 -63.39(16)
C18 C13 C14 Ir1 121.2(2)
C11 C10 C14 C13 2.5(3)
C15 C10 C14 C13 170.1(2)
Ir1 C10 C14 C13 -61.01(16)
C11 C10 C14 C19 -175.4(2)
C15 C10 C14 C19 -7.9(4)
Ir1 C10 C14 C19 121.0(2)
C11 C10 C14 Ir1 63.54(16)
C15 C10 C14 Ir1 -128.9(2)
C1 Ir1 C14 C13 -128.94(14)
N1 Ir1 C14 C13 132.95(16)
C10 Ir1 C14 C13 118.11(19)
C11 Ir1 C14 C13 79.71(15)
C12 Ir1 C14 C13 38.25(14)
Cl1 Ir1 C14 C13 -35.57(16)
C1 Ir1 C14 C10 112.95(14)
N1 Ir1 C14 C10 14.8(2)
C13 Ir1 C14 C10 -118.11(19)
C11 Ir1 C14 C10 -38.40(13)
C12 Ir1 C14 C10 -79.86(14)
Cl1 Ir1 C14 C10 -153.68(11)
C1 Ir1 C14 C19 -6.7(2)
N1 Ir1 C14 C19 -104.8(2)
C10 Ir1 C14 C19 -119.6(3)
C13 Ir1 C14 C19 122.3(3)
C11 Ir1 C14 C19 -158.0(2)
C12 Ir1 C14 C19 160.5(2)
Cl1 Ir1 C14 C19 86.7(2)
C2 C1 C20 F3 147.5(2)
Ir1 C1 C20 F3 -30.0(3)
C2 C1 C20 F1 -90.8(3)
Ir1 C1 C20 F1 91.7(2)
C2 C1 C20 F2 30.1(3)
Ir1 C1 C20 F2 -147.38(16)
C1 C2 C21 O1 -118.6(3)
C3 C2 C21 O1 59.8(3)
C1 C2 C21 O2 63.8(3)
C3 C2 C21 O2 -117.9(2)
O1 C21 O2 C22 5.3(4)
C2 C21 O2 C22 -177.03(19)
C21 O2 C22 C23 167.9(2)
N1 C9 C24 C25 4.1(4)
C8 C9 C24 C25 -169.1(2)
C9 C24 C25 C26 0.1(4)
C24 C25 C26 C27 -2.8(4)
C9 N1 C27 C26 2.7(4)
Ir1 N1 C27 C26 179.3(2)
C25 C26 C27 N1 1.4(4)
